data_2004169
loop_
_publ_author_name
'Handelsman-Benory, E.'
'Botoshansky, M.'
'Kaftory, M.'

_publ_section_title
;
 4,6-Dimethoxy-3-methyl-1,3,5-triazin-2(3<i>H</i>)-one and
 6-Methoxy-3,5-dimethyl-1,3,5-triazine-2,4(3<i>H</i>,5<i>H</i>)-dione
;
_journal_issue 11
_journal_name_full 'Acta Crystallographica Section C'
_journal_page_first 2421
_journal_page_last 2424
_journal_paper_doi 10.1107/S0108270195007220
_journal_volume 51
_journal_year 1995
_chemical_formula_sum 'C6 H9 N3 O3'
_chemical_formula_weight 171.16
_chemical_name_common II
_chemical_name_systematic
;
 4,6-Dimethoxy-3-methyl-dihydrotriazine-2-one
;
_space_group_IT_number 14
_symmetry_cell_setting monoclinic
_symmetry_space_group_name_Hall '-P 2yn'
_symmetry_space_group_name_H-M 'P 1 21/n 1'
_audit_creation_method SHELXL
_cell_angle_alpha 90.00
_cell_angle_beta 91.93(2)
_cell_angle_gamma 90.00
_cell_formula_units_Z 8
_cell_length_a 13.529(8)
_cell_length_b 14.323(8)
_cell_length_c 8.447(4)
_cell_measurement_reflns_used 25
_cell_measurement_temperature 293(2)
_cell_measurement_theta_max 14.6
_cell_measurement_theta_min 2.8
_cell_volume 1635.9(15)
_computing_structure_refinement 'SHELXL-93 (Sheldrick, 1993)'
_computing_structure_solution 'SHELXS-86 (Sheldrick, 1985)'
_diffrn_ambient_temperature 293(2)
_diffrn_measurement_device 'Philips PW-1100 diffractometer'
_diffrn_measurement_method \w/2\q
_diffrn_radiation_monochromator graphite
_diffrn_radiation_source 'fine-focus sealed tube'
_diffrn_radiation_type MoK\a
_diffrn_radiation_wavelength 0.71069
_diffrn_reflns_av_R_equivalents 0.02
_diffrn_reflns_av_sigmaI/netI 0.0822
_diffrn_reflns_limit_h_max 16
_diffrn_reflns_limit_h_min -16
_diffrn_reflns_limit_k_max 16
_diffrn_reflns_limit_k_min 0
_diffrn_reflns_limit_l_max 10
_diffrn_reflns_limit_l_min 0
_diffrn_reflns_number 3061
_diffrn_reflns_theta_max 25.0
_diffrn_reflns_theta_min 2.07
_diffrn_standards_decay_% none
_diffrn_standards_interval_time 120
_diffrn_standards_number 3
_exptl_absorpt_coefficient_mu 0.113
_exptl_absorpt_correction_type none
_exptl_crystal_colour colourless
_exptl_crystal_density_diffrn 1.390
_exptl_crystal_description Needle
_exptl_crystal_F_000 720
_exptl_crystal_size_max 0.4
_exptl_crystal_size_mid 0.1
_exptl_crystal_size_min 0.1
_refine_diff_density_max 0.231
_refine_diff_density_min -0.176
_refine_ls_extinction_method none
_refine_ls_goodness_of_fit_all 1.064
_refine_ls_goodness_of_fit_obs 1.232
_refine_ls_hydrogen_treatment isotropic
_refine_ls_matrix_type full
_refine_ls_number_parameters 289
_refine_ls_number_reflns 1698
_refine_ls_number_restraints 0
_refine_ls_restrained_S_all 1.064
_refine_ls_restrained_S_obs 1.232
_refine_ls_R_factor_all 0.1125
_refine_ls_R_factor_obs 0.067
_refine_ls_shift/esd_max -0.095
_refine_ls_shift/esd_mean 0.009
_refine_ls_structure_factor_coef Fsqd
_refine_ls_weighting_details 'w = 1/[\s^2^(Fo^2^)+(0.0585P)^2^+1.1732P] where P=(Fo^2^+2Fc^2^)/3'
_refine_ls_weighting_scheme calc
_refine_ls_wR_factor_all 0.1853
_refine_ls_wR_factor_obs 0.160
_reflns_number_observed 1698
_reflns_number_total 2863
_reflns_observed_criterion >2\s(I~o~)
_cod_data_source_file na1180.cif
_cod_data_source_block II
_cod_depositor_comments
;
The following automatic conversions were performed:
'_symmetry_cell_setting' value 'Monoclinic' changed to 'monoclinic'
according to '/home/saulius/struct/CIF-dictionaries/cif_core.dic'
dictionary named 'cif_core.dic' version 2.4.1 from 2010-06-29.

Automatic conversion script
Id: cif_fix_enum 1527 2010-12-29 10:47:43Z saulius 

The following automatic conversions were performed:

'_symmetry_cell_setting' value 'Monoclinic' changed to 'monoclinic'
according to /home/saulius/struct/CIF-dictionaries/cif_core.dic
dictionary named 'cif_core.dic' version 2.4.1 from 2010-06-29.

Automatic conversion script
Id: cif_fix_values 1715 2011-07-08 13:25:40Z adriana 

The following automatic conversions were performed:

'_refine_ls_weighting_scheme' value 'calc w =
1/[\s^2^(Fo^2^)+(0.0585P)^2^+1.1732P] where P=(Fo^2^+2Fc^2^)/3' was
changed to 'calc'. New tag '_refine_ls_weighting_details' was
created. The value of the new tag was set to 'w =
1/[\s^2^(Fo^2^)+(0.0585P)^2^+1.1732P] where P=(Fo^2^+2Fc^2^)/3'.

Automatic conversion script
Id: cif_fix_values 3143 2015-03-26 13:38:13Z robertas 
;
_cod_original_cell_volume 1635.9(4)
_cod_original_sg_symbol_H-M 'P 21/n'
_cod_database_code 2004169

loop_
_symmetry_equiv_pos_as_xyz
'x, y, z'
'-x+1/2, y+1/2, -z+1/2'
'-x, -y, -z'
'x-1/2, -y-1/2, z-1/2'

loop_
_atom_site_aniso_label
_atom_site_aniso_U_11
_atom_site_aniso_U_22
_atom_site_aniso_U_33
_atom_site_aniso_U_12
_atom_site_aniso_U_13
_atom_site_aniso_U_23
O1A 0.136(3) 0.056(2) 0.055(2) -0.005(2) 0.008(2) 0.014(2)
O2A 0.081(2) 0.076(2) 0.0400(15) -0.0007(15) 0.0020(13) -0.0164(13)
O3A 0.090(2) 0.0379(15) 0.059(2) -0.0022(13) 0.0045(14) -0.0071(12)
N1A 0.070(2) 0.048(2) 0.036(2) -0.001(2) 0.0057(14) -0.0029(14)
N2A 0.056(2) 0.041(2) 0.047(2) -0.0012(14) 0.0028(14) -0.0097(14)
N3A 0.063(2) 0.043(2) 0.043(2) -0.0005(14) 0.0022(14) -0.0015(13)
C1A 0.067(3) 0.046(2) 0.045(2) 0.001(2) 0.006(2) 0.008(2)
C2A 0.042(2) 0.059(2) 0.037(2) 0.001(2) 0.0038(15) -0.004(2)
C3A 0.050(2) 0.043(2) 0.043(2) 0.003(2) 0.001(2) -0.004(2)
C4A 0.084(4) 0.047(3) 0.080(4) -0.001(2) -0.002(3) -0.015(3)
C5A 0.100(5) 0.108(5) 0.035(2) 0.012(4) 0.002(2) -0.001(3)
C6A 0.107(4) 0.070(3) 0.067(3) -0.008(3) 0.010(3) -0.029(3)
O1B 0.170(3) 0.054(2) 0.047(2) 0.003(2) 0.009(2) -0.0133(14)
O2B 0.073(2) 0.065(2) 0.0357(13) -0.0033(13) 0.0024(12) 0.0137(12)
O3B 0.089(2) 0.0406(15) 0.053(2) 0.0031(13) 0.0032(13) 0.0080(12)
N1B 0.069(2) 0.049(2) 0.0319(15) -0.001(2) 0.0007(13) 0.0051(14)
N2B 0.061(2) 0.039(2) 0.039(2) -0.0002(13) 0.0030(13) 0.0023(13)
N3B 0.059(2) 0.047(2) 0.033(2) -0.0012(13) 0.0027(13) -0.0009(13)
C1B 0.075(3) 0.045(2) 0.035(2) -0.002(2) 0.003(2) 0.003(2)
C2B 0.046(2) 0.048(2) 0.034(2) -0.004(2) 0.0013(14) 0.009(2)
C3B 0.046(2) 0.039(2) 0.041(2) -0.0037(15) 0.0006(15) 0.005(2)
C4B 0.088(4) 0.039(2) 0.070(3) 0.001(2) -0.001(3) 0.014(2)
C5B 0.101(4) 0.088(4) 0.026(2) -0.008(3) -0.001(2) 0.000(2)
C6B 0.101(4) 0.053(3) 0.063(3) 0.008(3) 0.001(3) 0.026(2)

loop_
_atom_site_label
_atom_site_occupancy
_atom_site_fract_x
_atom_site_fract_y
_atom_site_fract_z
_atom_site_U_iso_or_equiv
_atom_site_thermal_displace_type
_atom_site_calc_flag
_atom_site_type_symbol
O1A 1 .1202(3) .9025(2) .7724(3) .0820(10) Uani d O
O2A 1 .1223(2) .9655(2) .2505(3) .0660(10) Uani d O
O3A 1 .1561(2) 1.2031(2) .6014(3) .0620(10) Uani d O
N1A 1 .1364(2) 1.0560(2) .7004(3) .0510(10) Uani d N
N2A 1 .1178(2) .9339(2) .5093(3) .0480(10) Uani d N
N3A 1 .1406(2) 1.0886(2) .4240(3) .0500(10) Uani d N
C1A 1 .1247(3) .9618(3) .6691(4) .0530(10) Uani d C
C2A 1 .1275(2) 1.0000(3) .3963(4) .0460(10) Uani d C
C3A 1 .1436(3) 1.1111(2) .5793(4) .0450(10) Uani d C
C4A 1 .1055(4) .8335(3) .4731(7) .0700(10) Uani d C
C5A 1 .1298(5) 1.0340(5) .1214(5) .081(2) Uani d C
C6A 1 .1582(5) 1.2388(4) .7633(6) .081(2) Uani d C
O1B 1 .1011(3) .6561(2) 1.2802(3) .0900(10) Uani d O
O2B 1 .1125(2) .5914(2) .7594(3) .0580(10) Uani d O
O3B 1 .1445(2) .3554(2) 1.1123(3) .0610(10) Uani d O
N1B 1 .1234(2) .5031(2) 1.2091(3) .0500(10) Uani d N
N2B 1 .1078(2) .6243(2) 1.0172(3) .0460(10) Uani d N
N3B 1 .1284(2) .4684(2) .9328(3) .0460(10) Uani d N
C1B 1 .1102(3) .5964(3) 1.1780(4) .0520(10) Uani d C
C2B 1 .1166(2) .5585(2) .9051(4) .0430(10) Uani d C
C3B 1 .1315(2) .4474(2) 1.0889(4) .0420(10) Uani d C
C4B 1 .0963(5) .7253(3) .9803(7) .0660(10) Uani d C
C5B 1 .1219(4) .5239(4) .6306(5) .0720(10) Uani d C
C6B 1 .1495(5) .3227(4) 1.2768(6) .0720(10) Uani d C
H14A 1 .069(3) .825(3) .388(6) .083(16) Uiso d H
H24A 1 .084(4) .800(4) .561(7) .13(2) Uiso d H
H34A 1 .170(3) .806(3) .475(5) .070(13) Uiso d H
H15A 1 .203(4) 1.065(3) .140(6) .100(17) Uiso d H
H25A 1 .127(4) .989(4) .034(7) .116(19) Uiso d H
H35A 1 .076(4) 1.065(4) .118(6) .092(19) Uiso d H
H16A 1 .187(4) 1.302(5) .739(7) .13(2) Uiso d H
H26A 1 .215(5) 1.198(5) .828(8) .16(3) Uiso d H
H36A 1 .099(4) 1.216(4) .809(7) .11(2) Uiso d H
H14B 1 .054(5) .732(4) .902(8) .14(3) Uiso d H
H24B 1 .163(5) .751(5) .990(8) .16(3) Uiso d H
H34B 1 .063(6) .755(6) 1.048(11) .21(4) Uiso d H
H15B 1 .193(4) .484(4) .638(6) .13(2) Uiso d H
H25B 1 .077(4) .479(4) .638(6) .11(2) Uiso d H
H35B 1 .116(3) .562(3) .541(6) .078(14) Uiso d H
H16B 1 .172(4) .256(4) 1.258(6) .107(17) Uiso d H
H26B 1 .084(4) .327(4) 1.313(6) .099(19) Uiso d H
H36B 1 .213(5) .355(4) 1.331(8) .15(3) Uiso d H

loop_
_atom_type_symbol
_atom_type_description
_atom_type_scat_dispersion_real
_atom_type_scat_dispersion_imag
_atom_type_scat_source
O O 0.0106 0.0060 'International Tables Vol C Tables 4.2.6.8 and 6.1.1.4'
N N 0.0061 0.0033 'International Tables Vol C Tables 4.2.6.8 and 6.1.1.4'
C C 0.0033 0.0016 'International Tables Vol C Tables 4.2.6.8 and 6.1.1.4'
H H 0.0000 0.0000 'International Tables Vol C Tables 4.2.6.8 and 6.1.1.4'

loop_
_geom_angle_atom_site_label_1
_geom_angle_atom_site_label_2
_geom_angle_atom_site_label_3
_geom_angle
_geom_angle_publ_flag
C2A O2A C5A 115.8(4) y
C3A O3A C6A 118.3(3) y
C3A N1A C1A 117.0(3) y
C2A N2A C1A 118.2(3) y
C2A N2A C4A 123.2(4) y
C1A N2A C4A 118.5(4) y
C2A N3A C3A 114.0(3) y
O1A C1A N1A 123.4(4) y
O1A C1A N2A 119.0(3) y
N1A C1A N2A 117.6(3) y
N3A C2A O2A 122.2(3) y
N3A C2A N2A 124.8(3) y
O2A C2A N2A 113.0(3) y
N1A C3A O3A 120.0(3) y
N1A C3A N3A 128.3(3) y
O3A C3A N3A 111.7(3) y
N2A C4A H14A 111.(3) ?
N2A C4A H24A 111.(4) ?
H14A C4A H24A 114.(5) ?
N2A C4A H34A 108.(3) ?
H14A C4A H34A 116.(4) ?
H24A C4A H34A 95.(4) ?
O2A C5A H15A 104.(3) ?
O2A C5A H25A 97.(3) ?
H15A C5A H25A 113.(4) ?
O2A C5A H35A 107.(4) ?
H15A C5A H35A 124.(4) ?
H25A C5A H35A 108.(4) ?
O3A C6A H16A 97.(3) ?
O3A C6A H26A 106.(4) ?
H16A C6A H26A 108.(5) ?
O3A C6A H36A 106.(3) ?
H16A C6A H36A 136.(5) ?
H26A C6A H36A 101.(5) ?
C2B O2B C5B 117.2(3) y
C3B O3B C6B 117.1(3) y
C3B N1B C1B 117.5(3) y
C2B N2B C1B 118.6(3) y
C2B N2B C4B 123.1(3) y
C1B N2B C4B 118.3(3) y
C2B N3B C3B 113.0(3) y
O1B C1B N1B 124.1(3) y
O1B C1B N2B 118.7(3) y
N1B C1B N2B 117.2(3) y
O2B C2B N3B 121.1(3) y
O2B C2B N2B 113.9(3) y
N3B C2B N2B 125.0(3) y
N1B C3B O3B 120.1(3) y
N1B C3B N3B 128.7(3) y
O3B C3B N3B 111.2(3) y
N2B C4B H14B 110.(4) ?
N2B C4B H24B 105.(4) ?
H14B C4B H24B 127.(6) ?
N2B C4B H34B 114.(6) ?
H14B C4B H34B 96.(6) ?
H24B C4B H34B 105.(6) ?
O2B C5B H15B 113.(3) ?
O2B C5B H25B 110.(4) ?
H15B C5B H25B 103.(4) ?
O2B C5B H35B 102.(3) ?
H15B C5B H35B 113.(4) ?
H25B C5B H35B 116.(4) ?
O3B C6B H16B 99.(3) ?
O3B C6B H26B 106.(3) ?
H16B C6B H26B 114.(4) ?
O3B C6B H36B 106.(3) ?
H16B C6B H36B 103.(4) ?
H26B C6B H36B 126.(5) ?

loop_
_geom_bond_atom_site_label_1
_geom_bond_atom_site_label_2
_geom_bond_distance
_geom_bond_publ_flag
O1A C1A 1.221(4) y
O2A C2A 1.327(4) y
O2A C5A 1.473(6) y
O3A C3A 1.340(4) y
O3A C6A 1.460(5) y
N1A C3A 1.299(4) y
N1A C1A 1.383(5) y
N2A C2A 1.354(4) y
N2A C1A 1.408(5) y
N2A C4A 1.479(5) y
N3A C2A 1.301(4) y
N3A C3A 1.350(4) y
C4A H14A 0.87(5) ?
C4A H24A 0.94(6) ?
C4A H34A 0.96(4) ?
C5A H15A 1.09(5) ?
C5A H25A 0.98(6) ?
C5A H35A 0.86(5) ?
C6A H16A 1.01(6) ?
C6A H26A 1.09(7) ?
C6A H36A 0.96(5) ?
O1B C1B 1.225(4) y
O2B C2B 1.317(4) y
O2B C5B 1.464(5) y
O3B C3B 1.343(4) y
O3B C6B 1.465(5) y
N1B C3B 1.299(4) y
N1B C1B 1.372(4) y
N2B C2B 1.344(4) y
N2B C1B 1.415(4) y
N2B C4B 1.487(5) y
N3B C2B 1.319(4) y
N3B C3B 1.353(4) y
C4B H14B 0.87(6) ?
C4B H24B 0.97(7) ?
C4B H34B 0.86(9) ?
C5B H15B 1.12(5) ?
C5B H25B 0.90(5) ?
C5B H35B 0.93(5) ?
C6B H16B 1.01(5) ?
C6B H26B 0.94(5) ?
C6B H36B 1.07(6) ?

loop_
_geom_torsion_atom_site_label_1
_geom_torsion_atom_site_label_2
_geom_torsion_atom_site_label_3
_geom_torsion_atom_site_label_4
_geom_torsion
C3A N1A C1A O1A 177.6(4)
C3A N1A C1A N2A -2.4(5)
C2A N2A C1A O1A -177.0(4)
C4A N2A C1A O1A -0.1(6)
C2A N2A C1A N1A 3.0(5)
C4A N2A C1A N1A 179.9(4)
C3A N3A C2A O2A 179.7(3)
C3A N3A C2A N2A -0.2(5)
C5A O2A C2A N3A -1.4(5)
C5A O2A C2A N2A 178.5(4)
C1A N2A C2A N3A -1.7(5)
C4A N2A C2A N3A -178.4(4)
C1A N2A C2A O2A 178.4(3)
C4A N2A C2A O2A 1.6(5)
C1A N1A C3A O3A -179.3(3)
C1A N1A C3A N3A 0.5(6)
C6A O3A C3A N1A -1.8(6)
C6A O3A C3A N3A 178.4(4)
C2A N3A C3A N1A 0.9(5)
C2A N3A C3A O3A -179.3(3)
C3B N1B C1B O1B 179.7(4)
C3B N1B C1B N2B -0.7(5)
C2B N2B C1B O1B -179.2(4)
C4B N2B C1B O1B 1.2(6)
C2B N2B C1B N1B 1.2(5)
C4B N2B C1B N1B -178.4(4)
C5B O2B C2B N3B -0.1(5)
C5B O2B C2B N2B 179.8(4)
C3B N3B C2B O2B 179.6(3)
C3B N3B C2B N2B -0.3(5)
C1B N2B C2B O2B 179.4(3)
C4B N2B C2B O2B -1.0(5)
C1B N2B C2B N3B -0.7(5)
C4B N2B C2B N3B 178.9(4)
C1B N1B C3B O3B -180.0(3)
C1B N1B C3B N3B -0.3(6)
C6B O3B C3B N1B -0.5(5)
C6B O3B C3B N3B 179.8(4)
C2B N3B C3B N1B 0.9(5)
C2B N3B C3B O3B -179.5(3)

loop_
_cod_related_entry_id
_cod_related_entry_database
_cod_related_entry_code
1 ChemSpider 10559085
